data_7203620
loop_
_publ_author_name
'Kappaun, Stefan'
'Eder, Sabrina'
'Sax, Stefan'
'Saf, Robert'
'Mereiter, Kurt'
'List, Emil J. W.'
'Slugovc, Christian'

_publ_section_title
;
 WPLEDs prepared from main-chain fluorene?iridium(iii) polymers
;
_journal_issue 45
_journal_name_full 'Journal of Materials Chemistry'
_journal_page_first 4389
_journal_paper_doi 10.1039/b611738d
_journal_volume 16
_journal_year 2006
_chemical_formula_moiety 'C31 H20 Br2 Ir N3 O, C4 H10 O'
_chemical_formula_sum 'C35 H30 Br2 Ir N3 O2'
_chemical_formula_weight 876.64
_chemical_name_common
;
bis(kappa$2!(C$2!,N)-2-phenylpyridine)(kappa$2!(N,O)-5,7-
dibromo-8-quinolinolate)iridium(iii) diethylether solvate
;
_chemical_name_systematic
;
bis(\k^2^(C^2^,N)-2-phenylpyridine)(\k^2^(N,O)-5,7-dibromo-8-
quinolinolate)iridium(III) diethylether solvate
;
_space_group_IT_number 14
_symmetry_cell_setting monoclinic
_symmetry_space_group_name_Hall '-P 2yn'
_symmetry_space_group_name_H-M 'P 1 21/n 1'
_atom_sites_solution_hydrogens geom
_atom_sites_solution_primary direct
_atom_sites_solution_secondary difmap
_audit_creation_method SHELXL-97
_cell_angle_alpha 90.00
_cell_angle_beta 98.4860(10)
_cell_angle_gamma 90.00
_cell_formula_units_Z 8
_cell_length_a 16.6960(9)
_cell_length_b 15.1650(8)
_cell_length_c 24.3472(13)
_cell_measurement_reflns_used 8287
_cell_measurement_temperature 100(2)
_cell_measurement_theta_max 30.02
_cell_measurement_theta_min 2.47
_cell_volume 6097.1(6)
_computing_cell_refinement 'Bruker SAINT'
_computing_data_collection 'Bruker SMART'
_computing_data_reduction 'Bruker SAINT, SADABS, XPREP'
_computing_molecular_graphics 'Bruker SHELXTL'
_computing_publication_material 'Bruker SHELXTL'
_computing_structure_refinement 'SHELXL-97 (Sheldrick, 1997)'
_computing_structure_solution 'SHELXS-97 (Sheldrick, 1997)'
_diffrn_ambient_temperature 100(2)
_diffrn_measured_fraction_theta_full 0.993
_diffrn_measured_fraction_theta_max 0.993
_diffrn_measurement_device_type 'CCD area detector'
_diffrn_measurement_method 'phi and omega scans'
_diffrn_radiation_monochromator graphite
_diffrn_radiation_source 'fine-focus sealed tube'
_diffrn_radiation_type MoK\a
_diffrn_radiation_wavelength 0.71073
_diffrn_reflns_av_R_equivalents 0.0419
_diffrn_reflns_av_sigmaI/netI 0.0334
_diffrn_reflns_limit_h_max 23
_diffrn_reflns_limit_h_min -23
_diffrn_reflns_limit_k_max 21
_diffrn_reflns_limit_k_min -21
_diffrn_reflns_limit_l_max 34
_diffrn_reflns_limit_l_min -34
_diffrn_reflns_number 89506
_diffrn_reflns_theta_full 30.03
_diffrn_reflns_theta_max 30.03
_diffrn_reflns_theta_min 2.09
_diffrn_standards_decay_% 0
_exptl_absorpt_coefficient_mu 7.039
_exptl_absorpt_correction_T_max 0.35
_exptl_absorpt_correction_T_min 0.20
_exptl_absorpt_correction_type multi-scan
_exptl_absorpt_process_details 'program SADABS, V2.10'
_exptl_crystal_colour brown
_exptl_crystal_density_diffrn 1.910
_exptl_crystal_density_method 'not measured'
_exptl_crystal_description prism
_exptl_crystal_F_000 3392
_exptl_crystal_size_max 0.32
_exptl_crystal_size_mid 0.21
_exptl_crystal_size_min 0.15
_refine_diff_density_max 2.197
_refine_diff_density_min -3.273
_refine_diff_density_rms 0.158
_refine_ls_extinction_method none
_refine_ls_goodness_of_fit_ref 1.059
_refine_ls_hydrogen_treatment constr
_refine_ls_matrix_type full
_refine_ls_number_parameters 778
_refine_ls_number_reflns 17725
_refine_ls_number_restraints 262
_refine_ls_restrained_S_all 1.053
_refine_ls_R_factor_all 0.0540
_refine_ls_R_factor_gt 0.0359
_refine_ls_shift/su_max 0.002
_refine_ls_shift/su_mean 0.000
_refine_ls_structure_factor_coef Fsqd
_refine_ls_weighting_details 'calc w=1/[\s^2^(Fo^2^)+(0.0297P)^2^+26.1527P] where P=(Fo^2^+2Fc^2^)/3'
_refine_ls_weighting_scheme calc
_refine_ls_wR_factor_gt 0.0776
_refine_ls_wR_factor_ref 0.0857
_reflns_number_gt 14063
_reflns_number_total 17725
_reflns_threshold_expression >2sigma(I)
_cod_data_source_file b611738d.txt
_cod_data_source_block 1131
_cod_depositor_comments
;
The following automatic conversions were performed:
'_symmetry_cell_setting' value 'Monoclinic' changed to 'monoclinic'
according to '/home/saulius/struct/CIF-dictionaries/cif_core.dic'
dictionary named 'cif_core.dic' version 2.4.1 from 2010-06-29.

Automatic conversion script
Id: cif_fix_enum 1527 2010-12-29 10:47:43Z saulius 
;
_cod_original_sg_symbol_Hall '-P 2yn '
_cod_original_sg_symbol_H-M 'P 21/n '
_cod_database_code 7203620

loop_
_symmetry_equiv_pos_as_xyz
'x, y, z'
'-x+1/2, y+1/2, -z+1/2'
'-x, -y, -z'
'x-1/2, -y-1/2, z-1/2'

loop_
_atom_site_label
_atom_site_type_symbol
_atom_site_fract_x
_atom_site_fract_y
_atom_site_fract_z
_atom_site_U_iso_or_equiv
_atom_site_adp_type
_atom_site_occupancy
_atom_site_symmetry_multiplicity
_atom_site_calc_flag
_atom_site_refinement_flags
_atom_site_disorder_assembly
_atom_site_disorder_group
Ir Ir 0.867682(9) 0.859556(10) 0.338912(6) 0.01605(4) Uani 1 1 d U . .
Br1 Br 0.51703(3) 0.59083(4) 0.34461(3) 0.04487(14) Uani 1 1 d U . .
Br2 Br 0.85081(3) 0.51730(3) 0.36339(2) 0.03289(11) Uani 1 1 d U . .
O1 O 0.86069(16) 0.71799(18) 0.34676(12) 0.0195(5) Uani 1 1 d U . .
N1 N 0.8732(2) 0.8471(2) 0.25596(14) 0.0176(6) Uani 1 1 d U . .
N2 N 0.8714(2) 0.8804(3) 0.42185(15) 0.0240(7) Uani 1 1 d U . .
N3 N 0.7402(2) 0.8377(2) 0.33296(13) 0.0174(6) Uani 1 1 d U . .
C1 C 0.8080(3) 0.8425(3) 0.21599(17) 0.0207(7) Uani 1 1 d U . .
H1 H 0.7554 0.8453 0.2264 0.025 Uiso 1 1 calc R . .
C2 C 0.8154(3) 0.8339(3) 0.16040(17) 0.0228(8) Uani 1 1 d U . .
H2 H 0.7686 0.8314 0.1330 0.027 Uiso 1 1 calc R . .
C3 C 0.8926(3) 0.8288(3) 0.14510(17) 0.0237(8) Uani 1 1 d U . .
H3 H 0.8991 0.8213 0.1073 0.028 Uiso 1 1 calc R . .
C4 C 0.9594(3) 0.8349(3) 0.18587(17) 0.0208(7) Uani 1 1 d U . .
H4 H 1.0125 0.8327 0.1762 0.025 Uiso 1 1 calc R . .
C5 C 0.9486(2) 0.8444(3) 0.24151(16) 0.0177(7) Uani 1 1 d U . .
C6 C 1.0138(2) 0.8525(3) 0.28833(17) 0.0185(7) Uani 1 1 d U . .
C7 C 1.0956(2) 0.8481(3) 0.28278(18) 0.0215(8) Uani 1 1 d U . .
H7 H 1.1113 0.8397 0.2472 0.026 Uiso 1 1 calc R . .
C8 C 1.1544(3) 0.8559(3) 0.32951(19) 0.0229(8) Uani 1 1 d U . .
H8 H 1.2103 0.8526 0.3261 0.027 Uiso 1 1 calc R . .
C9 C 1.1302(3) 0.8685(3) 0.38132(19) 0.0233(8) Uani 1 1 d U . .
H9 H 1.1700 0.8753 0.4132 0.028 Uiso 1 1 calc R . .
C10 C 1.0485(3) 0.8714(3) 0.38718(18) 0.0217(8) Uani 1 1 d U . .
H10 H 1.0334 0.8796 0.4230 0.026 Uiso 1 1 calc R . .
C11 C 0.9884(2) 0.8625(2) 0.34099(16) 0.0171(6) Uani 1 1 d U . .
C12 C 0.8756(3) 0.8161(3) 0.46035(19) 0.0344(11) Uani 1 1 d U . .
H12 H 0.8760 0.7564 0.4485 0.041 Uiso 1 1 calc R . .
C13 C 0.8792(5) 0.8336(4) 0.5162(2) 0.0541(17) Uani 1 1 d U . .
H13 H 0.8822 0.7870 0.5426 0.065 Uiso 1 1 calc R . .
C14 C 0.8783(5) 0.9217(5) 0.5332(2) 0.0585(18) Uani 1 1 d U . .
H14 H 0.8805 0.9360 0.5713 0.070 Uiso 1 1 calc R . .
C15 C 0.8743(4) 0.9871(4) 0.4941(2) 0.0451(13) Uani 1 1 d U . .
H15 H 0.8737 1.0470 0.5054 0.054 Uiso 1 1 calc R . .
C16 C 0.8712(3) 0.9666(3) 0.43800(18) 0.0269(8) Uani 1 1 d U . .
C17 C 0.8691(3) 1.0292(3) 0.39257(18) 0.0240(8) Uani 1 1 d U . .
C18 C 0.8696(3) 1.1211(3) 0.3998(2) 0.0271(8) Uani 1 1 d U . .
H18 H 0.8717 1.1452 0.4360 0.033 Uiso 1 1 calc R . .
C19 C 0.8669(3) 1.1767(3) 0.3544(2) 0.0304(9) Uani 1 1 d U . .
H19 H 0.8663 1.2389 0.3591 0.036 Uiso 1 1 calc R . .
C20 C 0.8651(3) 1.1403(3) 0.3022(2) 0.0271(9) Uani 1 1 d U . .
H20 H 0.8636 1.1781 0.2710 0.033 Uiso 1 1 calc R . .
C21 C 0.8655(3) 1.0496(3) 0.29426(19) 0.0237(8) Uani 1 1 d U . .
H21 H 0.8648 1.0266 0.2579 0.028 Uiso 1 1 calc R . .
C22 C 0.8670(2) 0.9919(3) 0.33899(17) 0.0197(7) Uani 1 1 d U . .
C23 C 0.6821(3) 0.8973(3) 0.32410(17) 0.0217(8) Uani 1 1 d U . .
H23 H 0.6964 0.9569 0.3184 0.026 Uiso 1 1 calc R . .
C24 C 0.6004(3) 0.8761(3) 0.3228(2) 0.0263(9) Uani 1 1 d U . .
H24 H 0.5602 0.9207 0.3160 0.032 Uiso 1 1 calc R . .
C25 C 0.5787(3) 0.7912(3) 0.33131(19) 0.0269(9) Uani 1 1 d U . .
H25 H 0.5233 0.7764 0.3309 0.032 Uiso 1 1 calc R . .
C26 C 0.6389(2) 0.7250(3) 0.34075(18) 0.0228(8) Uani 1 1 d U . .
C27 C 0.6244(3) 0.6336(3) 0.3481(2) 0.0284(9) Uani 1 1 d U . .
C28 C 0.6874(3) 0.5740(3) 0.3554(2) 0.0279(9) Uani 1 1 d U . .
H28 H 0.6766 0.5134 0.3608 0.034 Uiso 1 1 calc R . .
C29 C 0.7667(3) 0.6020(3) 0.35484(18) 0.0223(8) Uani 1 1 d U . .
C30 C 0.7876(2) 0.6898(3) 0.34773(16) 0.0181(7) Uani 1 1 d U . .
C31 C 0.7206(2) 0.7510(3) 0.34082(17) 0.0191(7) Uani 1 1 d U . .
Ir' Ir 0.365134(9) 0.114931(10) 0.333686(6) 0.01706(4) Uani 1 1 d U . .
Br1' Br 0.01073(3) 0.37763(4) 0.33375(3) 0.04958(15) Uani 1 1 d U . .
Br2' Br 0.34493(3) 0.45517(3) 0.35869(2) 0.03322(11) Uani 1 1 d U . .
O1' O 0.35553(17) 0.25693(18) 0.33915(12) 0.0211(6) Uani 1 1 d U . .
N1' N 0.3710(2) 0.1238(2) 0.25046(14) 0.0186(6) Uani 1 1 d U . .
N2' N 0.3665(2) 0.1003(3) 0.41716(14) 0.0248(7) Uani 1 1 d U . .
N3' N 0.2374(2) 0.1348(2) 0.32601(14) 0.0188(6) Uani 1 1 d U . .
C1' C 0.3064(3) 0.1300(3) 0.21063(17) 0.0216(8) Uani 1 1 d U . .
H1' H 0.2538 0.1280 0.2210 0.026 Uiso 1 1 calc R . .
C2' C 0.3135(3) 0.1392(3) 0.15500(17) 0.0230(8) Uani 1 1 d U . .
H2' H 0.2667 0.1431 0.1277 0.028 Uiso 1 1 calc R . .
C3' C 0.3910(3) 0.1425(3) 0.13985(18) 0.0241(8) Uani 1 1 d U . .
H3' H 0.3977 0.1494 0.1020 0.029 Uiso 1 1 calc R . .
C4' C 0.4579(3) 0.1357(3) 0.18077(17) 0.0212(8) Uani 1 1 d U . .
H4' H 0.5110 0.1376 0.1711 0.025 Uiso 1 1 calc R . .
C5' C 0.4469(2) 0.1259(3) 0.23620(16) 0.0189(7) Uani 1 1 d U . .
C6' C 0.5116(2) 0.1195(3) 0.28339(17) 0.0185(7) Uani 1 1 d U . .
C7' C 0.5937(3) 0.1224(3) 0.27764(18) 0.0218(8) Uani 1 1 d U . .
H7' H 0.6097 0.1265 0.2418 0.026 Uiso 1 1 calc R . .
C8' C 0.6520(3) 0.1190(3) 0.32491(19) 0.0235(8) Uani 1 1 d U . .
H8' H 0.7079 0.1212 0.3216 0.028 Uiso 1 1 calc R . .
C9' C 0.6279(3) 0.1124(3) 0.37667(19) 0.0243(8) Uani 1 1 d U . .
H9' H 0.6678 0.1102 0.4088 0.029 Uiso 1 1 calc R . .
C10' C 0.5463(3) 0.1090(3) 0.38260(18) 0.0225(8) Uani 1 1 d U . .
H10' H 0.5311 0.1040 0.4186 0.027 Uiso 1 1 calc R . .
C11' C 0.4865(2) 0.1131(3) 0.33606(16) 0.0182(7) Uani 1 1 d U . .
C12' C 0.3667(4) 0.1675(4) 0.4531(2) 0.0394(12) Uani 1 1 d U . .
H12' H 0.3672 0.2262 0.4397 0.047 Uiso 1 1 calc R . .
C13' C 0.3661(5) 0.1538(4) 0.5086(2) 0.061(2) Uani 1 1 d U . .
H13' H 0.3666 0.2024 0.5332 0.073 Uiso 1 1 calc R . .
C14' C 0.3646(5) 0.0681(4) 0.5285(2) 0.064(2) Uani 1 1 d U . .
H14' H 0.3641 0.0573 0.5669 0.077 Uiso 1 1 calc R . .
C15' C 0.3640(4) -0.0008(4) 0.4918(2) 0.0440(14) Uani 1 1 d U . .
H15' H 0.3624 -0.0598 0.5047 0.053 Uiso 1 1 calc R . .
C16' C 0.3655(3) 0.0159(3) 0.43566(18) 0.0275(9) Uani 1 1 d U . .
C17' C 0.3666(3) -0.0509(3) 0.39271(18) 0.0230(8) Uani 1 1 d U . .
C18' C 0.3683(3) -0.1418(3) 0.40334(19) 0.0270(8) Uani 1 1 d U . .
H18' H 0.3690 -0.1627 0.4402 0.032 Uiso 1 1 calc R . .
C19' C 0.3690(3) -0.2011(3) 0.3601(2) 0.0261(8) Uani 1 1 d U . .
H19' H 0.3696 -0.2628 0.3669 0.031 Uiso 1 1 calc R . .
C20' C 0.3690(2) -0.1690(3) 0.3064(2) 0.0253(8) Uani 1 1 d U . .
H20' H 0.3695 -0.2093 0.2765 0.030 Uiso 1 1 calc R . .
C21' C 0.3681(3) -0.0784(3) 0.29601(18) 0.0234(8) Uani 1 1 d U . .
H21' H 0.3684 -0.0584 0.2591 0.028 Uiso 1 1 calc R . .
C22' C 0.3669(2) -0.0162(3) 0.33839(16) 0.0181(6) Uani 1 1 d U . .
C23' C 0.1798(3) 0.0746(3) 0.31612(18) 0.0234(8) Uani 1 1 d U . .
H23' H 0.1951 0.0154 0.3105 0.028 Uiso 1 1 calc R . .
C24' C 0.0979(3) 0.0940(3) 0.3136(2) 0.0279(9) Uani 1 1 d U . .
H24' H 0.0584 0.0488 0.3060 0.033 Uiso 1 1 calc R . .
C25' C 0.0749(3) 0.1789(3) 0.32216(19) 0.0265(8) Uani 1 1 d U . .
H25' H 0.0192 0.1930 0.3212 0.032 Uiso 1 1 calc R . .
C26' C 0.1344(3) 0.2457(3) 0.33244(18) 0.0240(8) Uani 1 1 d U . .
C27' C 0.1184(3) 0.3361(3) 0.3402(2) 0.0310(10) Uani 1 1 d U . .
C28' C 0.1807(3) 0.3973(3) 0.3480(2) 0.0315(10) Uani 1 1 d U . .
H28' H 0.1689 0.4577 0.3533 0.038 Uiso 1 1 calc R . .
C29' C 0.2609(3) 0.3701(3) 0.34819(19) 0.0245(8) Uani 1 1 d U . .
C30' C 0.2822(2) 0.2830(3) 0.34006(16) 0.0196(7) Uani 1 1 d U . .
C31' C 0.2159(2) 0.2212(3) 0.33311(16) 0.0188(7) Uani 1 1 d U . .
C1S C 0.2390(8) 0.8704(8) 0.0034(4) 0.077(3) Uani 0.719(11) 1 d PU . .
H1SA H 0.1897 0.9059 0.0026 0.115 Uiso 0.719(11) 1 calc PR . .
H1SB H 0.2433 0.8290 0.0346 0.115 Uiso 0.719(11) 1 calc PR . .
H1SC H 0.2365 0.8376 -0.0315 0.115 Uiso 0.719(11) 1 calc PR . .
C2S C 0.3069(9) 0.9263(8) 0.0099(4) 0.078(3) Uani 0.719(11) 1 d PU . .
H2SA H 0.3091 0.9600 0.0449 0.094 Uiso 0.719(11) 1 calc PR . .
H2SB H 0.3021 0.9689 -0.0212 0.094 Uiso 0.719(11) 1 calc PR . .
O1S O 0.3794(6) 0.8766(6) 0.0110(3) 0.090(3) Uani 0.719(11) 1 d PU . .
C3S C 0.4559(11) 0.9270(14) 0.0147(6) 0.129(6) Uani 0.719(11) 1 d PU . .
H3SA H 0.4521 0.9706 -0.0158 0.154 Uiso 0.719(11) 1 calc PR . .
H3SB H 0.4660 0.9591 0.0504 0.154 Uiso 0.719(11) 1 calc PR . .
C4S C 0.5202(12) 0.8671(16) 0.0108(8) 0.169(10) Uani 0.719(11) 1 d PU . .
H4SA H 0.5706 0.9001 0.0105 0.254 Uiso 0.719(11) 1 calc PR . .
H4SB H 0.5081 0.8329 -0.0236 0.254 Uiso 0.719(11) 1 calc PR . .
H4SC H 0.5264 0.8271 0.0427 0.254 Uiso 0.719(11) 1 calc PR . .
C8S C 1.0013(7) 0.8487(9) 0.0008(5) 0.094(4) Uani 0.853(9) 1 d PU . .
H8SA H 1.0432 0.8933 -0.0012 0.141 Uiso 0.853(9) 1 calc PR . .
H8SB H 1.0002 0.8075 -0.0304 0.141 Uiso 0.853(9) 1 calc PR . .
H8SC H 1.0133 0.8163 0.0358 0.141 Uiso 0.853(9) 1 calc PR . .
C7S C 0.9238(6) 0.8910(6) -0.0022(4) 0.070(3) Uani 0.853(9) 1 d PU . .
H7SA H 0.9248 0.9331 0.0290 0.085 Uiso 0.853(9) 1 calc PR . .
H7SB H 0.9118 0.9244 -0.0373 0.085 Uiso 0.853(9) 1 calc PR . .
O2S O 0.8632(3) 0.8275(3) 0.0006(2) 0.0527(14) Uani 0.853(9) 1 d PU . .
C6S C 0.7855(5) 0.8631(6) 0.0029(3) 0.0543(18) Uani 0.853(9) 1 d PU . .
H6SA H 0.7681 0.9000 -0.0303 0.065 Uiso 0.853(9) 1 calc PR . .
H6SB H 0.7868 0.9004 0.0364 0.065 Uiso 0.853(9) 1 calc PR . .
C5S C 0.7293(6) 0.7899(7) 0.0049(3) 0.074(3) Uani 0.853(9) 1 d PU . .
H5SA H 0.6750 0.8131 0.0068 0.110 Uiso 0.853(9) 1 calc PR . .
H5SB H 0.7471 0.7537 0.0377 0.110 Uiso 0.853(9) 1 calc PR . .
H5SC H 0.7280 0.7538 -0.0286 0.110 Uiso 0.853(9) 1 calc PR . .

loop_
_atom_site_aniso_label
_atom_site_aniso_U_11
_atom_site_aniso_U_22
_atom_site_aniso_U_33
_atom_site_aniso_U_23
_atom_site_aniso_U_13
_atom_site_aniso_U_12
Ir 0.01517(7) 0.01585(7) 0.01706(7) -0.00299(5) 0.00211(5) -0.00096(5)
Br1 0.0245(2) 0.0355(3) 0.0767(4) -0.0041(3) 0.0144(2) -0.0080(2)
Br2 0.0252(2) 0.0196(2) 0.0541(3) 0.00269(19) 0.0063(2) 0.00327(17)
O1 0.0157(12) 0.0162(12) 0.0269(14) -0.0019(10) 0.0041(11) 0.0002(10)
N1 0.0182(14) 0.0168(16) 0.0180(13) -0.0025(11) 0.0028(10) 0.0004(12)
N2 0.0246(17) 0.0288(16) 0.0184(14) -0.0039(11) 0.0027(12) -0.0060(15)
N3 0.0171(13) 0.0185(14) 0.0170(15) -0.0035(12) 0.0039(11) -0.0003(11)
C1 0.0200(17) 0.0195(19) 0.0216(16) -0.0022(15) 0.0003(13) 0.0017(15)
C2 0.0268(18) 0.022(2) 0.0176(17) -0.0053(15) -0.0035(15) -0.0002(16)
C3 0.033(2) 0.020(2) 0.0181(17) -0.0023(15) 0.0031(14) -0.0006(17)
C4 0.0238(18) 0.0189(19) 0.0205(16) -0.0025(15) 0.0056(13) -0.0006(16)
C5 0.0182(15) 0.0141(18) 0.0210(15) -0.0010(14) 0.0039(12) 0.0020(14)
C6 0.0174(15) 0.0173(19) 0.0210(15) -0.0008(14) 0.0035(12) 0.0001(14)
C7 0.0186(16) 0.019(2) 0.0280(18) 0.0000(16) 0.0072(14) -0.0011(15)
C8 0.0180(17) 0.018(2) 0.033(2) 0.0002(16) 0.0031(14) 0.0009(15)
C9 0.0178(17) 0.020(2) 0.0294(19) -0.0017(16) -0.0037(15) -0.0005(15)
C10 0.0209(17) 0.021(2) 0.0227(17) -0.0019(15) 0.0014(13) -0.0009(15)
C11 0.0172(14) 0.0124(17) 0.0216(15) -0.0013(14) 0.0026(12) -0.0023(12)
C12 0.049(3) 0.032(2) 0.0217(18) 0.0015(16) 0.002(2) -0.007(2)
C13 0.090(5) 0.050(3) 0.022(2) 0.003(2) 0.007(3) -0.016(3)
C14 0.097(5) 0.059(3) 0.020(2) -0.0108(19) 0.011(3) -0.016(4)
C15 0.067(4) 0.044(3) 0.025(2) -0.0148(17) 0.009(2) -0.010(3)
C16 0.028(2) 0.0289(18) 0.0242(17) -0.0093(14) 0.0062(17) -0.0046(18)
C17 0.023(2) 0.0220(16) 0.0278(17) -0.0091(13) 0.0050(16) -0.0032(16)
C18 0.023(2) 0.0226(18) 0.036(2) -0.0128(15) 0.0047(18) -0.0021(17)
C19 0.025(2) 0.019(2) 0.047(2) -0.0063(15) 0.003(2) -0.0002(17)
C20 0.023(2) 0.0197(18) 0.040(2) 0.0036(17) 0.0077(18) -0.0021(16)
C21 0.021(2) 0.0193(17) 0.031(2) -0.0002(14) 0.0038(16) -0.0008(15)
C22 0.0205(18) 0.0118(14) 0.0265(17) -0.0055(12) 0.0018(15) 0.0002(13)
C23 0.0212(17) 0.0186(18) 0.025(2) -0.0026(15) 0.0024(15) 0.0028(13)
C24 0.0197(17) 0.0256(19) 0.034(2) -0.0037(18) 0.0049(17) 0.0043(16)
C25 0.0183(18) 0.029(2) 0.034(2) -0.0038(18) 0.0051(17) 0.0001(14)
C26 0.0177(16) 0.0248(17) 0.026(2) -0.0047(16) 0.0046(15) -0.0012(13)
C27 0.0203(17) 0.0261(19) 0.039(2) -0.0023(19) 0.0044(18) -0.0058(14)
C28 0.0245(17) 0.0197(19) 0.040(3) -0.0014(18) 0.0059(19) -0.0031(14)
C29 0.0194(17) 0.0188(17) 0.029(2) -0.0002(16) 0.0046(16) 0.0024(13)
C30 0.0181(16) 0.0192(15) 0.0170(17) -0.0029(14) 0.0027(14) 0.0002(12)
C31 0.0175(15) 0.0189(16) 0.0206(18) -0.0037(14) 0.0020(14) 0.0009(12)
Ir' 0.01725(7) 0.01766(8) 0.01655(7) 0.00246(5) 0.00338(5) 0.00171(5)
Br1' 0.0271(3) 0.0371(3) 0.0857(5) 0.0033(3) 0.0121(3) 0.0071(2)
Br2' 0.0258(2) 0.0217(2) 0.0520(3) -0.0067(2) 0.0053(2) -0.00150(17)
O1' 0.0201(13) 0.0132(12) 0.0297(15) 0.0026(10) 0.0032(12) 0.0023(10)
N1' 0.0187(14) 0.0195(16) 0.0172(13) 0.0027(11) 0.0020(10) 0.0003(13)
N2' 0.0303(19) 0.0263(16) 0.0175(14) 0.0024(11) 0.0028(13) 0.0052(15)
N3' 0.0180(13) 0.0186(15) 0.0195(15) 0.0011(12) 0.0024(12) 0.0002(11)
C1' 0.0199(17) 0.021(2) 0.0240(17) 0.0018(15) 0.0019(13) -0.0003(15)
C2' 0.0256(18) 0.024(2) 0.0185(16) -0.0001(15) 0.0004(15) 0.0007(16)
C3' 0.033(2) 0.020(2) 0.0205(18) 0.0022(15) 0.0061(14) -0.0011(17)
C4' 0.0227(18) 0.020(2) 0.0223(17) 0.0002(15) 0.0081(14) -0.0001(16)
C5' 0.0204(16) 0.0168(18) 0.0200(15) 0.0012(14) 0.0051(12) 0.0000(14)
C6' 0.0203(15) 0.0126(17) 0.0229(16) 0.0023(14) 0.0037(13) 0.0022(14)
C7' 0.0201(17) 0.0173(19) 0.0289(18) 0.0007(16) 0.0071(14) 0.0004(15)
C8' 0.0184(18) 0.0159(19) 0.036(2) 0.0033(16) 0.0031(14) 0.0015(15)
C9' 0.0227(18) 0.019(2) 0.0291(19) 0.0032(16) -0.0037(16) -0.0008(16)
C10' 0.0237(17) 0.021(2) 0.0212(17) 0.0035(15) -0.0011(14) -0.0001(16)
C11' 0.0195(14) 0.0157(18) 0.0193(15) 0.0042(14) 0.0027(12) 0.0059(13)
C12' 0.067(4) 0.028(2) 0.0240(19) -0.0016(16) 0.007(2) 0.009(2)
C13' 0.120(6) 0.040(3) 0.024(2) -0.003(2) 0.014(3) 0.017(4)
C14' 0.124(7) 0.048(3) 0.022(2) 0.0053(19) 0.019(3) 0.017(4)
C15' 0.073(4) 0.036(2) 0.026(2) 0.0097(17) 0.017(3) 0.010(3)
C16' 0.035(2) 0.0270(18) 0.0210(16) 0.0056(14) 0.0077(18) 0.0060(18)
C17' 0.022(2) 0.0235(16) 0.0233(17) 0.0058(13) 0.0038(16) 0.0039(16)
C18' 0.026(2) 0.0275(19) 0.0278(19) 0.0097(15) 0.0040(17) 0.0038(17)
C19' 0.0165(19) 0.023(2) 0.040(2) 0.0058(15) 0.0053(17) 0.0067(16)
C20' 0.0172(19) 0.0252(19) 0.034(2) -0.0054(16) 0.0046(17) 0.0011(16)
C21' 0.021(2) 0.0241(18) 0.0259(19) -0.0016(14) 0.0058(16) -0.0002(16)
C22' 0.0120(16) 0.0217(15) 0.0213(16) 0.0031(12) 0.0051(14) 0.0029(13)
C23' 0.0238(17) 0.0202(19) 0.027(2) 0.0047(16) 0.0070(16) -0.0010(14)
C24' 0.0221(18) 0.028(2) 0.033(2) 0.0038(18) 0.0051(17) -0.0050(16)
C25' 0.0153(17) 0.031(2) 0.033(2) 0.0035(18) 0.0041(16) 0.0008(14)
C26' 0.0199(17) 0.0247(17) 0.028(2) 0.0050(16) 0.0053(16) 0.0021(13)
C27' 0.0190(17) 0.0260(19) 0.049(3) 0.005(2) 0.0073(19) 0.0074(14)
C28' 0.0264(17) 0.022(2) 0.047(3) 0.0045(19) 0.008(2) 0.0042(15)
C29' 0.0224(18) 0.0189(17) 0.032(2) 0.0011(16) 0.0040(17) 0.0004(13)
C30' 0.0210(16) 0.0195(16) 0.0180(18) 0.0027(14) 0.0020(14) 0.0013(12)
C31' 0.0181(15) 0.0202(16) 0.0183(18) 0.0055(14) 0.0031(14) 0.0030(12)
C1S 0.126(7) 0.068(7) 0.044(6) 0.002(5) 0.037(6) 0.013(5)
C2S 0.136(8) 0.057(7) 0.045(5) 0.006(5) 0.028(6) 0.014(4)
O1S 0.119(6) 0.081(6) 0.067(5) -0.014(4) 0.004(5) 0.011(4)
C3S 0.131(8) 0.172(18) 0.075(10) -0.039(11) -0.012(9) -0.031(8)
C4S 0.127(8) 0.28(3) 0.103(13) -0.088(16) 0.040(12) -0.011(13)
C8S 0.073(4) 0.136(11) 0.073(7) 0.029(7) 0.007(5) 0.001(5)
C7S 0.080(4) 0.070(6) 0.060(5) 0.032(5) 0.006(5) -0.006(3)
O2S 0.070(3) 0.045(3) 0.043(3) 0.003(2) 0.005(2) 0.009(2)
C6S 0.066(4) 0.066(5) 0.027(3) 0.001(3) -0.007(3) 0.015(3)
C5S 0.074(5) 0.095(7) 0.045(5) -0.010(4) -0.011(4) -0.011(5)

loop_
_atom_type_symbol
_atom_type_description
_atom_type_scat_dispersion_real
_atom_type_scat_dispersion_imag
_atom_type_scat_source
C C 0.0033 0.0016 'International Tables Vol C Tables 4.2.6.8 and 6.1.1.4'
H H 0.0000 0.0000 'International Tables Vol C Tables 4.2.6.8 and 6.1.1.4'
N N 0.0061 0.0033 'International Tables Vol C Tables 4.2.6.8 and 6.1.1.4'
O O 0.0106 0.0060 'International Tables Vol C Tables 4.2.6.8 and 6.1.1.4'
Br Br -0.2901 2.4595 'International Tables Vol C Tables 4.2.6.8 and 6.1.1.4'
Ir Ir -1.4442 7.9887 'International Tables Vol C Tables 4.2.6.8 and 6.1.1.4'

loop_
_geom_angle_atom_site_label_1
_geom_angle_atom_site_label_2
_geom_angle_atom_site_label_3
_geom_angle
_geom_angle_site_symmetry_1
_geom_angle_site_symmetry_3
_geom_angle_publ_flag
C22 Ir C11 89.08(16) . . ?
C22 Ir N2 80.96(16) . . ?
C11 Ir N2 95.03(15) . . ?
C22 Ir N1 95.42(15) . . ?
C11 Ir N1 80.55(15) . . ?
N2 Ir N1 174.37(14) . . ?
C22 Ir N3 98.59(15) . . ?
C11 Ir N3 171.94(14) . . ?
N2 Ir N3 88.63(14) . . ?
N1 Ir N3 96.21(13) . . ?
C22 Ir O1 173.42(14) . . ?
C11 Ir O1 94.98(13) . . ?
N2 Ir O1 93.50(13) . . ?
N1 Ir O1 90.37(12) . . ?
N3 Ir O1 77.61(12) . . ?
C30 O1 Ir 113.1(2) . . ?
C1 N1 C5 119.4(3) . . ?
C1 N1 Ir 124.6(3) . . ?
C5 N1 Ir 115.9(3) . . ?
C12 N2 C16 119.6(4) . . ?
C12 N2 Ir 124.6(3) . . ?
C16 N2 Ir 115.7(3) . . ?
C23 N3 C31 119.6(4) . . ?
C23 N3 Ir 127.2(3) . . ?
C31 N3 Ir 113.2(3) . . ?
N1 C1 C2 122.1(4) . . ?
N1 C1 H1 118.9 . . ?
C2 C1 H1 118.9 . . ?
C1 C2 C3 119.0(4) . . ?
C1 C2 H2 120.5 . . ?
C3 C2 H2 120.5 . . ?
C4 C3 C2 118.9(4) . . ?
C4 C3 H3 120.5 . . ?
C2 C3 H3 120.5 . . ?
C3 C4 C5 119.7(4) . . ?
C3 C4 H4 120.1 . . ?
C5 C4 H4 120.1 . . ?
N1 C5 C4 120.7(4) . . ?
N1 C5 C6 114.1(3) . . ?
C4 C5 C6 125.2(4) . . ?
C7 C6 C11 121.4(4) . . ?
C7 C6 C5 123.2(4) . . ?
C11 C6 C5 115.3(3) . . ?
C8 C7 C6 119.9(4) . . ?
C8 C7 H7 120.1 . . ?
C6 C7 H7 120.1 . . ?
C7 C8 C9 119.2(4) . . ?
C7 C8 H8 120.4 . . ?
C9 C8 H8 120.4 . . ?
C10 C9 C8 121.1(4) . . ?
C10 C9 H9 119.5 . . ?
C8 C9 H9 119.5 . . ?
C9 C10 C11 120.8(4) . . ?
C9 C10 H10 119.6 . . ?
C11 C10 H10 119.6 . . ?
C10 C11 C6 117.6(4) . . ?
C10 C11 Ir 128.3(3) . . ?
C6 C11 Ir 114.1(3) . . ?
N2 C12 C13 122.5(5) . . ?
N2 C12 H12 118.7 . . ?
C13 C12 H12 118.7 . . ?
C12 C13 C14 118.2(5) . . ?
C12 C13 H13 120.9 . . ?
C14 C13 H13 120.9 . . ?
C15 C14 C13 119.3(5) . . ?
C15 C14 H14 120.4 . . ?
C13 C14 H14 120.4 . . ?
C14 C15 C16 120.7(5) . . ?
C14 C15 H15 119.7 . . ?
C16 C15 H15 119.7 . . ?
N2 C16 C15 119.6(5) . . ?
N2 C16 C17 114.0(4) . . ?
C15 C16 C17 126.4(5) . . ?
C18 C17 C22 120.6(4) . . ?
C18 C17 C16 123.6(4) . . ?
C22 C17 C16 115.7(4) . . ?
C19 C18 C17 120.4(4) . . ?
C19 C18 H18 119.8 . . ?
C17 C18 H18 119.8 . . ?
C20 C19 C18 118.9(4) . . ?
C20 C19 H19 120.5 . . ?
C18 C19 H19 120.5 . . ?
C19 C20 C21 121.5(4) . . ?
C19 C20 H20 119.2 . . ?
C21 C20 H20 119.2 . . ?
C20 C21 C22 120.9(4) . . ?
C20 C21 H21 119.6 . . ?
C22 C21 H21 119.6 . . ?
C21 C22 C17 117.6(4) . . ?
C21 C22 Ir 128.8(3) . . ?
C17 C22 Ir 113.6(3) . . ?
N3 C23 C24 122.4(4) . . ?
N3 C23 H23 118.8 . . ?
C24 C23 H23 118.8 . . ?
C25 C24 C23 119.7(4) . . ?
C25 C24 H24 120.1 . . ?
C23 C24 H24 120.1 . . ?
C24 C25 C26 119.8(4) . . ?
C24 C25 H25 120.1 . . ?
C26 C25 H25 120.1 . . ?
C25 C26 C31 117.6(4) . . ?
C25 C26 C27 125.5(4) . . ?
C31 C26 C27 116.9(4) . . ?
C28 C27 C26 120.9(4) . . ?
C28 C27 Br1 118.7(3) . . ?
C26 C27 Br1 120.3(3) . . ?
C27 C28 C29 120.5(4) . . ?
C27 C28 H28 119.7 . . ?
C29 C28 H28 119.7 . . ?
C28 C29 C30 123.3(4) . . ?
C28 C29 Br2 118.9(3) . . ?
C30 C29 Br2 117.8(3) . . ?
O1 C30 C29 124.9(4) . . ?
O1 C30 C31 120.0(4) . . ?
C29 C30 C31 115.1(4) . . ?
N3 C31 C26 120.9(4) . . ?
N3 C31 C30 115.8(3) . . ?
C26 C31 C30 123.3(4) . . ?
C22' Ir' C11' 88.74(15) . . ?
C22' Ir' N2' 80.56(16) . . ?
C11' Ir' N2' 96.11(15) . . ?
C22' Ir' N1' 96.90(15) . . ?
C11' Ir' N1' 80.52(15) . . ?
N2' Ir' N1' 175.86(14) . . ?
C22' Ir' N3' 98.77(14) . . ?
C11' Ir' N3' 171.93(14) . . ?
N2' Ir' N3' 88.09(14) . . ?
N1' Ir' N3' 95.55(13) . . ?
C22' Ir' O1' 171.95(13) . . ?
C11' Ir' O1' 95.46(13) . . ?
N2' Ir' O1' 92.14(13) . . ?
N1' Ir' O1' 90.58(12) . . ?
N3' Ir' O1' 77.45(12) . . ?
C30' O1' Ir' 112.6(3) . . ?
C1' N1' C5' 119.5(3) . . ?
C1' N1' Ir' 124.7(3) . . ?
C5' N1' Ir' 115.8(3) . . ?
C12' N2' C16' 119.9(4) . . ?
C12' N2' Ir' 124.4(3) . . ?
C16' N2' Ir' 115.7(3) . . ?
C23' N3' C31' 119.0(4) . . ?
C23' N3' Ir' 127.5(3) . . ?
C31' N3' Ir' 113.5(3) . . ?
N1' C1' C2' 122.6(4) . . ?
N1' C1' H1' 118.7 . . ?
C2' C1' H1' 118.7 . . ?
C1' C2' C3' 118.6(4) . . ?
C1' C2' H2' 120.7 . . ?
C3' C2' H2' 120.7 . . ?
C4' C3' C2' 119.1(4) . . ?
C4' C3' H3' 120.4 . . ?
C2' C3' H3' 120.4 . . ?
C3' C4' C5' 119.7(4) . . ?
C3' C4' H4' 120.2 . . ?
C5' C4' H4' 120.2 . . ?
N1' C5' C4' 120.5(4) . . ?
N1' C5' C6' 114.0(3) . . ?
C4' C5' C6' 125.5(4) . . ?
C7' C6' C11' 121.4(4) . . ?
C7' C6' C5' 122.8(4) . . ?
C11' C6' C5' 115.8(4) . . ?
C8' C7' C6' 119.4(4) . . ?
C8' C7' H7' 120.3 . . ?
C6' C7' H7' 120.3 . . ?
C9' C8' C7' 119.6(4) . . ?
C9' C8' H8' 120.2 . . ?
C7' C8' H8' 120.2 . . ?
C8' C9' C10' 121.2(4) . . ?
C8' C9' H9' 119.4 . . ?
C10' C9' H9' 119.4 . . ?
C9' C10' C11' 120.5(4) . . ?
C9' C10' H10' 119.7 . . ?
C11' C10' H10' 119.7 . . ?
C10' C11' C6' 117.9(4) . . ?
C10' C11' Ir' 128.2(3) . . ?
C6' C11' Ir' 113.9(3) . . ?
N2' C12' C13' 121.9(5) . . ?
N2' C12' H12' 119.1 . . ?
C13' C12' H12' 119.1 . . ?
C12' C13' C14' 119.4(5) . . ?
C12' C13' H13' 120.3 . . ?
C14' C13' H13' 120.3 . . ?
C15' C14' C13' 118.9(5) . . ?
C15' C14' H14' 120.6 . . ?
C13' C14' H14' 120.6 . . ?
C14' C15' C16' 120.1(5) . . ?
C14' C15' H15' 120.0 . . ?
C16' C15' H15' 120.0 . . ?
N2' C16' C15' 119.9(4) . . ?
N2' C16' C17' 114.5(4) . . ?
C15' C16' C17' 125.6(4) . . ?
C18' C17' C22' 122.1(4) . . ?
C18' C17' C16' 123.5(4) . . ?
C22' C17' C16' 114.3(4) . . ?
C19' C18' C17' 120.0(4) . . ?
C19' C18' H18' 120.0 . . ?
C17' C18' H18' 120.0 . . ?
C18' C19' C20' 119.2(4) . . ?
C18' C19' H19' 120.4 . . ?
C20' C19' H19' 120.4 . . ?
C19' C20' C21' 120.7(4) . . ?
C19' C20' H20' 119.6 . . ?
C21' C20' H20' 119.6 . . ?
C20' C21' C22' 122.1(4) . . ?
C20' C21' H21' 119.0 . . ?
C22' C21' H21' 119.0 . . ?
C21' C22' C17' 115.9(4) . . ?
C21' C22' Ir' 129.2(3) . . ?
C17' C22' Ir' 114.9(3) . . ?
N3' C23' C24' 123.1(4) . . ?
N3' C23' H23' 118.5 . . ?
C24' C23' H23' 118.5 . . ?
C25' C24' C23' 119.2(4) . . ?
C25' C24' H24' 120.4 . . ?
C23' C24' H24' 120.4 . . ?
C24' C25' C26' 119.7(4) . . ?
C24' C25' H25' 120.2 . . ?
C26' C25' H25' 120.2 . . ?
C31' C26' C27' 117.1(4) . . ?
C31' C26' C25' 117.7(4) . . ?
C27' C26' C25' 125.1(4) . . ?
C28' C27' C26' 121.0(4) . . ?
C28' C27' Br1' 118.3(4) . . ?
C26' C27' Br1' 120.5(4) . . ?
C27' C28' C29' 120.1(4) . . ?
C27' C28' H28' 119.9 . . ?
C29' C28' H28' 119.9 . . ?
C30' C29' C28' 122.9(4) . . ?
C30' C29' Br2' 117.8(3) . . ?
C28' C29' Br2' 119.3(3) . . ?
O1' C30' C29' 123.8(4) . . ?
O1' C30' C31' 120.9(4) . . ?
C29' C30' C31' 115.2(4) . . ?
N3' C31' C26' 121.3(4) . . ?
N3' C31' C30' 115.1(3) . . ?
C26' C31' C30' 123.7(4) . . ?
C2S C1S H1SA 109.5 . . ?
C2S C1S H1SB 109.5 . . ?
H1SA C1S H1SB 109.5 . . ?
C2S C1S H1SC 109.5 . . ?
H1SA C1S H1SC 109.5 . . ?
H1SB C1S H1SC 109.5 . . ?
C1S C2S O1S 110.7(10) . . ?
C1S C2S H2SA 109.5 . . ?
O1S C2S H2SA 109.5 . . ?
C1S C2S H2SB 109.5 . . ?
O1S C2S H2SB 109.5 . . ?
H2SA C2S H2SB 108.1 . . ?
C2S O1S C3S 116.9(12) . . ?
C4S C3S O1S 108.7(17) . . ?
C4S C3S H3SA 109.9 . . ?
O1S C3S H3SA 109.9 . . ?
C4S C3S H3SB 109.9 . . ?
O1S C3S H3SB 109.9 . . ?
H3SA C3S H3SB 108.3 . . ?
C3S C4S H4SA 109.5 . . ?
C3S C4S H4SB 109.5 . . ?
H4SA C4S H4SB 109.5 . . ?
C3S C4S H4SC 109.5 . . ?
H4SA C4S H4SC 109.5 . . ?
H4SB C4S H4SC 109.5 . . ?
C7S C8S H8SA 109.5 . . ?
C7S C8S H8SB 109.5 . . ?
H8SA C8S H8SB 109.5 . . ?
C7S C8S H8SC 109.5 . . ?
H8SA C8S H8SC 109.5 . . ?
H8SB C8S H8SC 109.5 . . ?
O2S C7S C8S 109.9(9) . . ?
O2S C7S H7SA 109.7 . . ?
C8S C7S H7SA 109.7 . . ?
O2S C7S H7SB 109.7 . . ?
C8S C7S H7SB 109.7 . . ?
H7SA C7S H7SB 108.2 . . ?
C7S O2S C6S 114.3(7) . . ?
O2S C6S C5S 108.1(7) . . ?
O2S C6S H6SA 110.1 . . ?
C5S C6S H6SA 110.1 . . ?
O2S C6S H6SB 110.1 . . ?
C5S C6S H6SB 110.1 . . ?
H6SA C6S H6SB 108.4 . . ?
C6S C5S H5SA 109.5 . . ?
C6S C5S H5SB 109.5 . . ?
H5SA C5S H5SB 109.5 . . ?
C6S C5S H5SC 109.5 . . ?
H5SA C5S H5SC 109.5 . . ?
H5SB C5S H5SC 109.5 . . ?

loop_
_geom_bond_atom_site_label_1
_geom_bond_atom_site_label_2
_geom_bond_distance
_geom_bond_site_symmetry_2
_geom_bond_publ_flag
Ir C22 2.008(4) . ?
Ir C11 2.010(4) . ?
Ir N2 2.036(3) . ?
Ir N1 2.044(3) . ?
Ir N3 2.139(3) . ?
Ir O1 2.160(3) . ?
Br1 C27 1.897(4) . ?
Br2 C29 1.892(4) . ?
O1 C30 1.297(5) . ?
N1 C1 1.350(5) . ?
N1 C5 1.358(5) . ?
N2 C12 1.348(6) . ?
N2 C16 1.365(6) . ?
N3 C23 1.320(5) . ?
N3 C31 1.375(5) . ?
C1 C2 1.383(6) . ?
C1 H1 0.9500 . ?
C2 C3 1.395(6) . ?
C2 H2 0.9500 . ?
C3 C4 1.383(6) . ?
C3 H3 0.9500 . ?
C4 C5 1.400(5) . ?
C4 H4 0.9500 . ?
C5 C6 1.461(5) . ?
C6 C7 1.394(5) . ?
C6 C11 1.417(5) . ?
C7 C8 1.393(6) . ?
C7 H7 0.9500 . ?
C8 C9 1.393(6) . ?
C8 H8 0.9500 . ?
C9 C10 1.392(6) . ?
C9 H9 0.9500 . ?
C10 C11 1.399(6) . ?
C10 H10 0.9500 . ?
C12 C13 1.379(7) . ?
C12 H12 0.9500 . ?
C13 C14 1.400(9) . ?
C13 H13 0.9500 . ?
C14 C15 1.368(9) . ?
C14 H14 0.9500 . ?
C15 C16 1.395(6) . ?
C15 H15 0.9500 . ?
C16 C17 1.454(7) . ?
C17 C18 1.404(6) . ?
C17 C22 1.418(6) . ?
C18 C19 1.385(7) . ?
C18 H18 0.9500 . ?
C19 C20 1.384(7) . ?
C19 H19 0.9500 . ?
C20 C21 1.388(6) . ?
C20 H20 0.9500 . ?
C21 C22 1.394(6) . ?
C21 H21 0.9500 . ?
C23 C24 1.397(6) . ?
C23 H23 0.9500 . ?
C24 C25 1.362(6) . ?
C24 H24 0.9500 . ?
C25 C26 1.415(6) . ?
C25 H25 0.9500 . ?
C26 C31 1.419(6) . ?
C26 C27 1.423(6) . ?
C27 C28 1.378(6) . ?
C28 C29 1.392(6) . ?
C28 H28 0.9500 . ?
C29 C30 1.393(6) . ?
C30 C31 1.444(5) . ?
Ir' C22' 1.992(4) . ?
Ir' C11' 2.018(4) . ?
Ir' N2' 2.041(3) . ?
Ir' N1' 2.047(3) . ?
Ir' N3' 2.135(3) . ?
Ir' O1' 2.165(3) . ?
Br1' C27' 1.889(4) . ?
Br2' C29' 1.894(4) . ?
O1' C30' 1.289(5) . ?
N1' C1' 1.343(5) . ?
N1' C5' 1.364(5) . ?
N2' C12' 1.344(6) . ?
N2' C16' 1.358(6) . ?
N3' C23' 1.321(5) . ?
N3' C31' 1.376(5) . ?
C1' C2' 1.384(6) . ?
C1' H1' 0.9500 . ?
C2' C3' 1.397(6) . ?
C2' H2' 0.9500 . ?
C3' C4' 1.387(6) . ?
C3' H3' 0.9500 . ?
C4' C5' 1.396(5) . ?
C4' H4' 0.9500 . ?
C5' C6' 1.459(6) . ?
C6' C7' 1.400(6) . ?
C6' C11' 1.410(5) . ?
C7' C8' 1.394(6) . ?
C7' H7' 0.9500 . ?
C8' C9' 1.382(6) . ?
C8' H8' 0.9500 . ?
C9' C10' 1.393(6) . ?
C9' H9' 0.9500 . ?
C10' C11' 1.397(6) . ?
C10' H10' 0.9500 . ?
C12' C13' 1.367(7) . ?
C12' H12' 0.9500 . ?
C13' C14' 1.389(9) . ?
C13' H13' 0.9500 . ?
C14' C15' 1.373(8) . ?
C14' H14' 0.9500 . ?
C15' C16' 1.394(6) . ?
C15' H15' 0.9500 . ?
C16' C17' 1.458(6) . ?
C17' C18' 1.402(6) . ?
C17' C22' 1.424(6) . ?
C18' C19' 1.386(7) . ?
C18' H18' 0.9500 . ?
C19' C20' 1.395(7) . ?
C19' H19' 0.9500 . ?
C20' C21' 1.396(6) . ?
C20' H20' 0.9500 . ?
C21' C22' 1.401(6) . ?
C21' H21' 0.9500 . ?
C23' C24' 1.391(6) . ?
C23' H23' 0.9500 . ?
C24' C25' 1.369(7) . ?
C24' H24' 0.9500 . ?
C25' C26' 1.415(6) . ?
C25' H25' 0.9500 . ?
C26' C31' 1.408(6) . ?
C26' C27' 1.415(7) . ?
C27' C28' 1.385(7) . ?
C28' C29' 1.402(6) . ?
C28' H28' 0.9500 . ?
C29' C30' 1.391(6) . ?
C30' C31' 1.441(6) . ?
C1S C2S 1.406(16) . ?
C1S H1SA 0.9800 . ?
C1S H1SB 0.9800 . ?
C1S H1SC 0.9800 . ?
C2S O1S 1.422(15) . ?
C2S H2SA 0.9900 . ?
C2S H2SB 0.9900 . ?
O1S C3S 1.479(18) . ?
C3S C4S 1.42(2) . ?
C3S H3SA 0.9900 . ?
C3S H3SB 0.9900 . ?
C4S H4SA 0.9800 . ?
C4S H4SB 0.9800 . ?
C4S H4SC 0.9800 . ?
C8S C7S 1.438(14) . ?
C8S H8SA 0.9800 . ?
C8S H8SB 0.9800 . ?
C8S H8SC 0.9800 . ?
C7S O2S 1.405(10) . ?
C7S H7SA 0.9900 . ?
C7S H7SB 0.9900 . ?
O2S C6S 1.413(9) . ?
C6S C5S 1.459(12) . ?
C6S H6SA 0.9900 . ?
C6S H6SB 0.9900 . ?
C5S H5SA 0.9800 . ?
C5S H5SB 0.9800 . ?
C5S H5SC 0.9800 . ?

loop_
_geom_torsion_atom_site_label_1
_geom_torsion_atom_site_label_2
_geom_torsion_atom_site_label_3
_geom_torsion_atom_site_label_4
_geom_torsion
_geom_torsion_site_symmetry_1
_geom_torsion_site_symmetry_2
_geom_torsion_site_symmetry_3
_geom_torsion_site_symmetry_4
_geom_torsion_publ_flag
C11 Ir O1 C30 179.1(3) . . . . ?
N2 Ir O1 C30 83.8(3) . . . . ?
N1 Ir O1 C30 -100.3(3) . . . . ?
N3 Ir O1 C30 -4.0(3) . . . . ?
C22 Ir N1 C1 -89.6(3) . . . . ?
C11 Ir N1 C1 -177.8(3) . . . . ?
N3 Ir N1 C1 9.7(3) . . . . ?
O1 Ir N1 C1 87.2(3) . . . . ?
C22 Ir N1 C5 89.7(3) . . . . ?
C11 Ir N1 C5 1.5(3) . . . . ?
N3 Ir N1 C5 -171.0(3) . . . . ?
O1 Ir N1 C5 -93.5(3) . . . . ?
C22 Ir N2 C12 -178.3(4) . . . . ?
C11 Ir N2 C12 -90.0(4) . . . . ?
N3 Ir N2 C12 82.8(4) . . . . ?
O1 Ir N2 C12 5.3(4) . . . . ?
C22 Ir N2 C16 0.5(3) . . . . ?
C11 Ir N2 C16 88.7(3) . . . . ?
N3 Ir N2 C16 -98.5(3) . . . . ?
O1 Ir N2 C16 -176.0(3) . . . . ?
C22 Ir N3 C23 8.2(4) . . . . ?
N2 Ir N3 C23 88.9(4) . . . . ?
N1 Ir N3 C23 -88.2(3) . . . . ?
O1 Ir N3 C23 -177.2(4) . . . . ?
C22 Ir N3 C31 -170.2(3) . . . . ?
N2 Ir N3 C31 -89.6(3) . . . . ?
N1 Ir N3 C31 93.3(3) . . . . ?
O1 Ir N3 C31 4.3(3) . . . . ?
C5 N1 C1 C2 0.9(6) . . . . ?
Ir N1 C1 C2 -179.8(3) . . . . ?
N1 C1 C2 C3 0.7(6) . . . . ?
C1 C2 C3 C4 -1.7(6) . . . . ?
C2 C3 C4 C5 1.1(6) . . . . ?
C1 N1 C5 C4 -1.4(6) . . . . ?
Ir N1 C5 C4 179.2(3) . . . . ?
C1 N1 C5 C6 178.3(4) . . . . ?
Ir N1 C5 C6 -1.0(4) . . . . ?
C3 C4 C5 N1 0.4(6) . . . . ?
C3 C4 C5 C6 -179.3(4) . . . . ?
N1 C5 C6 C7 177.6(4) . . . . ?
C4 C5 C6 C7 -2.7(6) . . . . ?
N1 C5 C6 C11 -0.5(5) . . . . ?
C4 C5 C6 C11 179.3(4) . . . . ?
C11 C6 C7 C8 -1.7(6) . . . . ?
C5 C6 C7 C8 -179.6(4) . . . . ?
C6 C7 C8 C9 -0.4(6) . . . . ?
C7 C8 C9 C10 1.5(6) . . . . ?
C8 C9 C10 C11 -0.6(6) . . . . ?
C9 C10 C11 C6 -1.4(6) . . . . ?
C9 C10 C11 Ir 177.4(3) . . . . ?
C7 C6 C11 C10 2.6(6) . . . . ?
C5 C6 C11 C10 -179.3(4) . . . . ?
C7 C6 C11 Ir -176.4(3) . . . . ?
C5 C6 C11 Ir 1.7(4) . . . . ?
C22 Ir C11 C10 83.8(4) . . . . ?
N2 Ir C11 C10 3.0(4) . . . . ?
N1 Ir C11 C10 179.5(4) . . . . ?
O1 Ir C11 C10 -91.0(4) . . . . ?
C22 Ir C11 C6 -97.4(3) . . . . ?
N2 Ir C11 C6 -178.2(3) . . . . ?
N1 Ir C11 C6 -1.7(3) . . . . ?
O1 Ir C11 C6 87.8(3) . . . . ?
C16 N2 C12 C13 0.3(8) . . . . ?
Ir N2 C12 C13 179.0(5) . . . . ?
N2 C12 C13 C14 0.2(10) . . . . ?
C12 C13 C14 C15 -0.3(11) . . . . ?
C13 C14 C15 C16 0.0(11) . . . . ?
C12 N2 C16 C15 -0.6(7) . . . . ?
Ir N2 C16 C15 -179.4(4) . . . . ?
C12 N2 C16 C17 178.2(4) . . . . ?
Ir N2 C16 C17 -0.6(5) . . . . ?
C14 C15 C16 N2 0.5(9) . . . . ?
C14 C15 C16 C17 -178.2(6) . . . . ?
N2 C16 C17 C18 -179.1(4) . . . . ?
C15 C16 C17 C18 -0.4(8) . . . . ?
N2 C16 C17 C22 0.5(6) . . . . ?
C15 C16 C17 C22 179.2(5) . . . . ?
C22 C17 C18 C19 0.9(7) . . . . ?
C16 C17 C18 C19 -179.5(4) . . . . ?
C17 C18 C19 C20 -1.1(7) . . . . ?
C18 C19 C20 C21 0.4(7) . . . . ?
C19 C20 C21 C22 0.6(7) . . . . ?
C20 C21 C22 C17 -0.8(6) . . . . ?
C20 C21 C22 Ir 179.9(3) . . . . ?
C18 C17 C22 C21 0.1(6) . . . . ?
C16 C17 C22 C21 -179.6(4) . . . . ?
C18 C17 C22 Ir 179.5(3) . . . . ?
C16 C17 C22 Ir -0.1(5) . . . . ?
C11 Ir C22 C21 83.9(4) . . . . ?
N2 Ir C22 C21 179.2(4) . . . . ?
N1 Ir C22 C21 3.5(4) . . . . ?
N3 Ir C22 C21 -93.6(4) . . . . ?
C11 Ir C22 C17 -95.4(3) . . . . ?
N2 Ir C22 C17 -0.2(3) . . . . ?
N1 Ir C22 C17 -175.8(3) . . . . ?
N3 Ir C22 C17 87.1(3) . . . . ?
C31 N3 C23 C24 0.6(6) . . . . ?
Ir N3 C23 C24 -177.8(3) . . . . ?
N3 C23 C24 C25 0.5(7) . . . . ?
C23 C24 C25 C26 -0.7(7) . . . . ?
C24 C25 C26 C31 -0.1(7) . . . . ?
C24 C25 C26 C27 -177.5(5) . . . . ?
C25 C26 C27 C28 178.0(5) . . . . ?
C31 C26 C27 C28 0.5(7) . . . . ?
C25 C26 C27 Br1 0.9(7) . . . . ?
C31 C26 C27 Br1 -176.5(3) . . . . ?
C26 C27 C28 C29 -1.0(7) . . . . ?
Br1 C27 C28 C29 176.1(4) . . . . ?
C27 C28 C29 C30 0.7(7) . . . . ?
C27 C28 C29 Br2 -178.6(4) . . . . ?
Ir O1 C30 C29 -177.1(3) . . . . ?
Ir O1 C30 C31 3.2(4) . . . . ?
C28 C29 C30 O1 -179.7(4) . . . . ?
Br2 C29 C30 O1 -0.3(6) . . . . ?
C28 C29 C30 C31 0.0(6) . . . . ?
Br2 C29 C30 C31 179.3(3) . . . . ?
C23 N3 C31 C26 -1.4(6) . . . . ?
Ir N3 C31 C26 177.2(3) . . . . ?
C23 N3 C31 C30 177.3(4) . . . . ?
Ir N3 C31 C30 -4.1(4) . . . . ?
C25 C26 C31 N3 1.1(6) . . . . ?
C27 C26 C31 N3 178.8(4) . . . . ?
C25 C26 C31 C30 -177.5(4) . . . . ?
C27 C26 C31 C30 0.2(6) . . . . ?
O1 C30 C31 N3 0.6(5) . . . . ?
C29 C30 C31 N3 -179.1(4) . . . . ?
O1 C30 C31 C26 179.2(4) . . . . ?
C29 C30 C31 C26 -0.4(6) . . . . ?
C11' Ir' O1' C30' -178.4(3) . . . . ?
N2' Ir' O1' C30' -82.1(3) . . . . ?
N1' Ir' O1' C30' 101.0(3) . . . . ?
N3' Ir' O1' C30' 5.5(3) . . . . ?
C22' Ir' N1' C1' 93.3(3) . . . . ?
C11' Ir' N1' C1' -179.2(4) . . . . ?
N3' Ir' N1' C1' -6.3(3) . . . . ?
O1' Ir' N1' C1' -83.8(3) . . . . ?
C22' Ir' N1' C5' -88.7(3) . . . . ?
C11' Ir' N1' C5' -1.1(3) . . . . ?
N3' Ir' N1' C5' 171.8(3) . . . . ?
O1' Ir' N1' C5' 94.3(3) . . . . ?
C22' Ir' N2' C12' 179.5(4) . . . . ?
C11' Ir' N2' C12' 91.8(4) . . . . ?
N3' Ir' N2' C12' -81.3(4) . . . . ?
O1' Ir' N2' C12' -3.9(4) . . . . ?
C22' Ir' N2' C16' -1.8(3) . . . . ?
C11' Ir' N2' C16' -89.5(3) . . . . ?
N3' Ir' N2' C16' 97.4(3) . . . . ?
O1' Ir' N2' C16' 174.8(3) . . . . ?
C22' Ir' N3' C23' -11.8(4) . . . . ?
N2' Ir' N3' C23' -92.0(4) . . . . ?
N1' Ir' N3' C23' 86.1(4) . . . . ?
O1' Ir' N3' C23' 175.4(4) . . . . ?
C22' Ir' N3' C31' 167.4(3) . . . . ?
N2' Ir' N3' C31' 87.3(3) . . . . ?
N1' Ir' N3' C31' -94.7(3) . . . . ?
O1' Ir' N3' C31' -5.3(3) . . . . ?
C5' N1' C1' C2' -0.5(6) . . . . ?
Ir' N1' C1' C2' 177.5(3) . . . . ?
N1' C1' C2' C3' -0.3(6) . . . . ?
C1' C2' C3' C4' 0.6(6) . . . . ?
C2' C3' C4' C5' -0.2(6) . . . . ?
C1' N1' C5' C4' 0.9(6) . . . . ?
Ir' N1' C5' C4' -177.3(3) . . . . ?
C1' N1' C5' C6' 179.4(4) . . . . ?
Ir' N1' C5' C6' 1.2(4) . . . . ?
C3' C4' C5' N1' -0.6(6) . . . . ?
C3' C4' C5' C6' -178.9(4) . . . . ?
N1' C5' C6' C7' -178.6(4) . . . . ?
C4' C5' C6' C7' -0.2(6) . . . . ?
N1' C5' C6' C11' -0.6(5) . . . . ?
C4' C5' C6' C11' 177.8(4) . . . . ?
C11' C6' C7' C8' -0.2(6) . . . . ?
C5' C6' C7' C8' 177.7(4) . . . . ?
C6' C7' C8' C9' 0.4(6) . . . . ?
C7' C8' C9' C10' 0.0(6) . . . . ?
C8' C9' C10' C11' -0.6(6) . . . . ?
C9' C10' C11' C6' 0.7(6) . . . . ?
C9' C10' C11' Ir' -177.0(3) . . . . ?
C7' C6' C11' C10' -0.3(6) . . . . ?
C5' C6' C11' C10' -178.4(4) . . . . ?
C7' C6' C11' Ir' 177.7(3) . . . . ?
C5' C6' C11' Ir' -0.3(4) . . . . ?
C22' Ir' C11' C10' -84.2(4) . . . . ?
N2' Ir' C11' C10' -3.8(4) . . . . ?
N1' Ir' C11' C10' 178.6(4) . . . . ?
O1' Ir' C11' C10' 88.9(4) . . . . ?
C22' Ir' C11' C6' 98.0(3) . . . . ?
N2' Ir' C11' C6' 178.3(3) . . . . ?
N1' Ir' C11' C6' 0.8(3) . . . . ?
O1' Ir' C11' C6' -88.9(3) . . . . ?
C16' N2' C12' C13' 0.1(9) . . . . ?
Ir' N2' C12' C13' 178.8(5) . . . . ?
N2' C12' C13' C14' -0.5(11) . . . . ?
C12' C13' C14' C15' 0.1(12) . . . . ?
C13' C14' C15' C16' 0.6(11) . . . . ?
C12' N2' C16' C15' 0.6(7) . . . . ?
Ir' N2' C16' C15' -178.2(4) . . . . ?
C12' N2' C16' C17' -179.1(5) . . . . ?
Ir' N2' C16' C17' 2.1(5) . . . . ?
C14' C15' C16' N2' -1.0(9) . . . . ?
C14' C15' C16' C17' 178.7(6) . . . . ?
N2' C16' C17' C18' 178.0(4) . . . . ?
C15' C16' C17' C18' -1.7(8) . . . . ?
N2' C16' C17' C22' -1.2(6) . . . . ?
C15' C16' C17' C22' 179.1(5) . . . . ?
C22' C17' C18' C19' -1.1(7) . . . . ?
C16' C17' C18' C19' 179.8(4) . . . . ?
C17' C18' C19' C20' 0.7(7) . . . . ?
C18' C19' C20' C21' 0.0(6) . . . . ?
C19' C20' C21' C22' -0.4(6) . . . . ?
C20' C21' C22' C17' 0.0(6) . . . . ?
C20' C21' C22' Ir' -179.7(3) . . . . ?
C18' C17' C22' C21' 0.7(6) . . . . ?
C16' C17' C22' C21' 179.9(4) . . . . ?
C18' C17' C22' Ir' -179.5(3) . . . . ?
C16' C17' C22' Ir' -0.3(5) . . . . ?
C11' Ir' C22' C21' -82.7(4) . . . . ?
N2' Ir' C22' C21' -179.2(4) . . . . ?
N1' Ir' C22' C21' -2.5(4) . . . . ?
N3' Ir' C22' C21' 94.3(4) . . . . ?
C11' Ir' C22' C17' 97.5(3) . . . . ?
N2' Ir' C22' C17' 1.1(3) . . . . ?
N1' Ir' C22' C17' 177.8(3) . . . . ?
N3' Ir' C22' C17' -85.5(3) . . . . ?
C31' N3' C23' C24' -1.3(6) . . . . ?
Ir' N3' C23' C24' 177.9(3) . . . . ?
N3' C23' C24' C25' -0.7(7) . . . . ?
C23' C24' C25' C26' 1.2(7) . . . . ?
C24' C25' C26' C31' 0.3(7) . . . . ?
C24' C25' C26' C27' 177.9(5) . . . . ?
C31' C26' C27' C28' 0.0(7) . . . . ?
C25' C26' C27' C28' -177.6(5) . . . . ?
C31' C26' C27' Br1' 174.6(3) . . . . ?
C25' C26' C27' Br1' -3.0(7) . . . . ?
C26' C27' C28' C29' 0.2(8) . . . . ?
Br1' C27' C28' C29' -174.5(4) . . . . ?
C27' C28' C29' C30' 0.8(8) . . . . ?
C27' C28' C29' Br2' 179.8(4) . . . . ?
Ir' O1' C30' C29' 174.3(3) . . . . ?
Ir' O1' C30' C31' -5.0(5) . . . . ?
C28' C29' C30' O1' 178.8(4) . . . . ?
Br2' C29' C30' O1' -0.2(6) . . . . ?
C28' C29' C30' C31' -1.9(6) . . . . ?
Br2' C29' C30' C31' 179.1(3) . . . . ?
C23' N3' C31' C26' 2.8(6) . . . . ?
Ir' N3' C31' C26' -176.5(3) . . . . ?
C23' N3' C31' C30' -176.1(4) . . . . ?
Ir' N3' C31' C30' 4.6(4) . . . . ?
C27' C26' C31' N3' 179.9(4) . . . . ?
C25' C26' C31' N3' -2.3(6) . . . . ?
C27' C26' C31' C30' -1.3(6) . . . . ?
C25' C26' C31' C30' 176.5(4) . . . . ?
O1' C30' C31' N3' 0.4(6) . . . . ?
C29' C30' C31' N3' -179.0(4) . . . . ?
O1' C30' C31' C26' -178.5(4) . . . . ?
C29' C30' C31' C26' 2.2(6) . . . . ?
C1S C2S O1S C3S 176.9(10) . . . . ?
C2S O1S C3S C4S -175.3(12) . . . . ?
C8S C7S O2S C6S 174.8(7) . . . . ?
C7S O2S C6S C5S 179.3(7) . . . . ?
